data_2208365
loop_
_publ_author_name
'Cheng-Juan Li'
'Jian-Min Dou'
'Da-Cheng Li'
'Da-Qi Wang'

_publ_section_title
;
 [2,6-Bis(8-quinolyloxymethyl)pyridine]dinitratocadmium(II)
;
_journal_coeditor_code JH6040
_journal_issue 3
_journal_name_full 'Acta Crystallographica Section E'
_journal_page_first m640
_journal_page_last m641
_journal_paper_doi 10.1107/S1600536806006532
_journal_volume 62
_journal_year 2006
_chemical_formula_iupac '[Cd (N O3)2 (C25 H19 N3 O2)]'
_chemical_formula_moiety 'C25 H19 Cd N5 O8'
_chemical_formula_sum 'C25 H19 Cd N5 O8'
_chemical_formula_weight 629.85
_chemical_name_systematic
;
[2,6-Bis(8-quinolyloxymethyl)pyridine]dinitratocadmium(II)
;
_space_group_IT_number 2
_symmetry_cell_setting triclinic
_symmetry_space_group_name_Hall '-P 1'
_symmetry_space_group_name_H-M 'P -1'
_atom_sites_solution_hydrogens geom
_atom_sites_solution_primary direct
_atom_sites_solution_secondary difmap
_audit_creation_method SHELXL-97
_cell_angle_alpha 93.573(4)
_cell_angle_beta 100.780(3)
_cell_angle_gamma 97.351(4)
_cell_formula_units_Z 2
_cell_length_a 9.061(2)
_cell_length_b 10.523(3)
_cell_length_c 13.035(3)
_cell_measurement_temperature 298(2)
_cell_measurement_theta_max 25.02
_cell_measurement_theta_min 2.73
_cell_volume 1206.2(5)
_computing_cell_refinement SMART
_computing_data_collection 'SMART (Siemens, 1996)'
_computing_data_reduction 'SAINT (Siemens, 1996)'
_computing_molecular_graphics 'SHELXTL (Bruker, 1997)'
_computing_publication_material SHELXTL
_computing_structure_refinement 'SHELXL97 (Sheldrick, 1997)'
_computing_structure_solution 'SHELXS97 (Sheldrick, 1997)'
_diffrn_ambient_temperature 298(2)
_diffrn_measured_fraction_theta_full 0.970
_diffrn_measured_fraction_theta_max 0.970
_diffrn_measurement_device_type 'Bruker SMART CCD area-detector'
_diffrn_measurement_method '\f and \w'
_diffrn_radiation_monochromator graphite
_diffrn_radiation_source 'fine-focus sealed tube'
_diffrn_radiation_type MoK\a
_diffrn_radiation_wavelength 0.71073
_diffrn_reflns_av_R_equivalents 0.0233
_diffrn_reflns_av_sigmaI/netI 0.0568
_diffrn_reflns_limit_h_max 10
_diffrn_reflns_limit_h_min -6
_diffrn_reflns_limit_k_max 12
_diffrn_reflns_limit_k_min -12
_diffrn_reflns_limit_l_max 13
_diffrn_reflns_limit_l_min -15
_diffrn_reflns_number 6106
_diffrn_reflns_theta_full 25.01
_diffrn_reflns_theta_max 25.01
_diffrn_reflns_theta_min 1.96
_exptl_absorpt_coefficient_mu 0.968
_exptl_absorpt_correction_T_max 0.9094
_exptl_absorpt_correction_T_min 0.8300
_exptl_absorpt_correction_type multi-scan
_exptl_absorpt_process_details '(SADABS; Sheldrick, 1996)'
_exptl_crystal_colour colorless
_exptl_crystal_density_diffrn 1.734
_exptl_crystal_density_method 'not measured'
_exptl_crystal_description prism
_exptl_crystal_F_000 632
_exptl_crystal_size_max 0.20
_exptl_crystal_size_mid 0.18
_exptl_crystal_size_min 0.10
_refine_diff_density_max 1.095
_refine_diff_density_min -1.417
_refine_ls_extinction_method none
_refine_ls_goodness_of_fit_ref 1.057
_refine_ls_hydrogen_treatment constr
_refine_ls_matrix_type full
_refine_ls_number_parameters 382
_refine_ls_number_reflns 4145
_refine_ls_number_restraints 192
_refine_ls_restrained_S_all 1.160
_refine_ls_R_factor_all 0.0727
_refine_ls_R_factor_gt 0.0498
_refine_ls_shift/su_max 0.001
_refine_ls_shift/su_mean 0.000
_refine_ls_structure_factor_coef Fsqd
_refine_ls_weighting_details 'calc w=1/[\s^2^(Fo^2^)+(0.0701P)^2^+0.0481P] where P=(Fo^2^+2Fc^2^)/3'
_refine_ls_weighting_scheme calc
_refine_ls_wR_factor_gt 0.1162
_refine_ls_wR_factor_ref 0.1279
_reflns_number_gt 3125
_reflns_number_total 4145
_reflns_threshold_expression I>2\s(I)
_cod_data_source_file jh6040.cif
_cod_data_source_block I
_cod_original_sg_symbol_H-M P-1
_cod_database_code 2208365
_cod_database_fobs_code 2208365

loop_
_symmetry_equiv_pos_as_xyz
'x, y, z'
'-x, -y, -z'

loop_
_atom_site_type_symbol
_atom_site_label
_atom_site_fract_x
_atom_site_fract_y
_atom_site_fract_z
_atom_site_U_iso_or_equiv
_atom_site_adp_type
_atom_site_calc_flag
_atom_site_refinement_flags
_atom_site_occupancy
_atom_site_disorder_assembly
_atom_site_disorder_group
Cd Cd1 0.66819(5) 0.73130(5) 0.75611(3) 0.0419(2) Uani d U 1 . .
N N1 0.8517(5) 0.7834(5) 0.9141(4) 0.0380(12) Uani d . 1 A .
N N2 0.4318(5) 0.6008(5) 0.7157(4) 0.0425(12) Uani d . 1 A .
N N3 0.6714(6) 0.8141(5) 0.5922(4) 0.0495(14) Uani d . 1 A .
N N4 0.7420(7) 0.4633(7) 0.7064(5) 0.0591(12) Uani d U 1 . .
N N5 0.4974(8) 0.9612(7) 0.8100(5) 0.0699(14) Uani d U 1 . .
O O1 0.5671(5) 0.6825(4) 0.9103(3) 0.0502(12) Uani d . 1 A .
O O2 0.9241(5) 0.8176(6) 0.7312(4) 0.0691(16) Uani d . 1 A .
O O4 0.7322(6) 0.4911(6) 0.7960(4) 0.0757(11) Uani d U 1 A .
O O6 0.6329(6) 0.9463(6) 0.8185(5) 0.0829(13) Uani d U 1 A .
O O7 0.4144(7) 0.8758(7) 0.7524(6) 0.1031(18) Uani d U 1 A .
O O3 0.7547(13) 0.5701(12) 0.6668(9) 0.0600(14) Uani d PU 0.520(11) A 1
O O5 0.7571(14) 0.3673(12) 0.6536(10) 0.065(2) Uani d PU 0.520(11) A 1
O O8 0.4993(16) 1.0755(13) 0.8464(10) 0.085(2) Uani d PU 0.520(11) A 1
O O3' 0.7092(15) 0.5302(14) 0.6307(10) 0.065(2) Uani d PU 0.480(11) A 2
O O5' 0.7791(15) 0.3519(13) 0.7025(11) 0.068(2) Uani d PU 0.480(11) A 2
O O8' 0.4106(17) 1.0221(14) 0.8421(11) 0.083(2) Uani d PU 0.480(11) A 2
C C1 0.6445(7) 0.7413(7) 1.0104(5) 0.0486(17) Uani d . 1 . .
H H1A 0.6373 0.6807 1.0630 0.058 Uiso calc R 1 A .
H H1B 0.5984 0.8154 1.0293 0.058 Uiso calc R 1 . .
C C2 0.8077(7) 0.7823(6) 1.0063(5) 0.0418(15) Uani d . 1 A .
C C3 0.9086(8) 0.8200(7) 1.0996(5) 0.0565(19) Uani d . 1 . .
H H3 0.8744 0.8196 1.1625 0.068 Uiso calc R 1 A .
C C4 1.0597(9) 0.8583(7) 1.0998(6) 0.063(2) Uani d . 1 A .
H H4 1.1292 0.8819 1.1623 0.076 Uiso calc R 1 . .
C C5 1.1044(8) 0.8605(7) 1.0057(5) 0.0529(18) Uani d . 1 . .
H H5 1.2054 0.8879 1.0033 0.063 Uiso calc R 1 A .
C C6 0.9996(7) 0.8220(6) 0.9136(5) 0.0410(15) Uani d . 1 A .
C C7 1.0489(7) 0.8211(6) 0.8112(5) 0.0466(16) Uani d . 1 . .
H H7A 1.1205 0.8976 0.8101 0.056 Uiso calc R 1 A .
H H7B 1.0991 0.7465 0.8014 0.056 Uiso calc R 1 . .
C C8 0.3516(7) 0.5812(6) 0.7931(5) 0.0387(14) Uani d . 1 . .
C C9 0.4198(7) 0.6262(6) 0.8984(5) 0.0408(14) Uani d . 1 A .
C C10 0.3426(7) 0.6112(7) 0.9773(5) 0.0495(17) Uani d . 1 . .
H H10 0.3884 0.6432 1.0456 0.059 Uiso calc R 1 A .
C C11 0.1935(8) 0.5474(7) 0.9555(6) 0.0551(18) Uani d . 1 A .
H H11 0.1413 0.5367 1.0101 0.066 Uiso calc R 1 . .
C C12 0.1231(7) 0.5005(6) 0.8564(6) 0.0522(18) Uani d . 1 . .
H H12 0.0245 0.4571 0.8437 0.063 Uiso calc R 1 A .
C C13 0.2006(7) 0.5184(6) 0.7729(5) 0.0404(14) Uani d . 1 A .
C C14 0.1352(7) 0.4753(6) 0.6678(6) 0.0505(17) Uani d . 1 . .
H H14 0.0360 0.4333 0.6506 0.061 Uiso calc R 1 A .
C C15 0.2160(8) 0.4948(7) 0.5931(5) 0.0528(18) Uani d . 1 A .
H H15 0.1728 0.4672 0.5235 0.063 Uiso calc R 1 . .
C C16 0.3641(7) 0.5563(6) 0.6191(5) 0.0462(16) Uani d . 1 . .
H H16 0.4188 0.5669 0.5658 0.055 Uiso calc R 1 A .
C C17 0.8052(7) 0.8233(6) 0.5574(5) 0.0434(15) Uani d . 1 . .
C C18 0.9426(7) 0.8197(7) 0.6294(5) 0.0487(17) Uani d . 1 A .
C C19 1.0765(8) 0.8233(7) 0.5979(6) 0.0546(18) Uani d . 1 . .
H H19 1.1650 0.8183 0.6459 0.066 Uiso calc R 1 A .
C C20 1.0807(8) 0.8346(7) 0.4915(6) 0.0577(19) Uani d . 1 A .
H H20 1.1728 0.8360 0.4696 0.069 Uiso calc R 1 . .
C C21 0.9558(9) 0.8435(7) 0.4213(6) 0.060(2) Uani d . 1 . .
H H21 0.9625 0.8530 0.3518 0.071 Uiso calc R 1 A .
C C22 0.8131(7) 0.8387(6) 0.4516(5) 0.0465(16) Uani d . 1 A .
C C23 0.6762(9) 0.8480(7) 0.3821(6) 0.065(2) Uani d . 1 . .
H H23 0.6759 0.8584 0.3117 0.077 Uiso calc R 1 A .
C C24 0.5455(9) 0.8417(8) 0.4187(6) 0.066(2) Uani d . 1 A .
H H24 0.4548 0.8493 0.3740 0.079 Uiso calc R 1 . .
C C25 0.5478(8) 0.8236(7) 0.5238(6) 0.0593(19) Uani d . 1 . .
H H25 0.4563 0.8179 0.5470 0.071 Uiso calc R 1 A .

loop_
_atom_site_aniso_label
_atom_site_aniso_U_11
_atom_site_aniso_U_22
_atom_site_aniso_U_33
_atom_site_aniso_U_12
_atom_site_aniso_U_13
_atom_site_aniso_U_23
Cd1 0.0319(3) 0.0559(3) 0.0351(3) -0.00026(19) 0.00519(19) 0.00049(19)
N1 0.036(3) 0.038(3) 0.037(3) 0.001(2) 0.000(2) 0.001(2)
N2 0.036(3) 0.052(3) 0.038(3) 0.003(2) 0.006(2) -0.003(2)
N3 0.037(3) 0.061(4) 0.047(3) 0.001(3) 0.003(3) 0.009(3)
N4 0.054(2) 0.077(3) 0.047(2) 0.018(2) 0.009(2) -0.005(2)
N5 0.058(3) 0.070(3) 0.078(3) 0.020(3) 0.001(3) -0.004(3)
O1 0.039(2) 0.069(3) 0.036(2) -0.010(2) 0.009(2) -0.011(2)
O2 0.028(2) 0.135(5) 0.038(3) -0.001(3) -0.002(2) 0.014(3)
O4 0.071(2) 0.093(2) 0.061(2) 0.023(2) 0.004(2) -0.003(2)
O6 0.060(2) 0.081(3) 0.098(3) 0.007(2) -0.003(2) -0.002(2)
O7 0.081(3) 0.098(4) 0.116(4) -0.004(3) -0.003(3) 0.002(3)
O3 0.055(3) 0.074(3) 0.050(3) 0.011(2) 0.008(2) -0.003(2)
O5 0.064(4) 0.076(4) 0.054(4) 0.009(3) 0.009(4) -0.005(4)
O8 0.076(4) 0.083(4) 0.092(4) 0.022(4) 0.002(4) -0.011(4)
O3' 0.060(4) 0.084(4) 0.050(4) 0.012(3) 0.006(3) -0.002(3)
O5' 0.064(4) 0.077(4) 0.059(4) 0.015(4) 0.001(4) -0.008(4)
O8' 0.069(5) 0.084(5) 0.094(4) 0.021(4) 0.009(4) -0.008(4)
C1 0.049(4) 0.061(4) 0.031(3) 0.002(3) 0.003(3) -0.006(3)
C2 0.049(4) 0.036(4) 0.035(3) 0.003(3) 0.000(3) 0.000(3)
C3 0.063(5) 0.064(5) 0.035(4) -0.006(4) 0.001(3) -0.004(3)
C4 0.063(5) 0.070(5) 0.046(4) -0.004(4) -0.004(4) -0.002(4)
C5 0.039(4) 0.054(4) 0.056(4) -0.001(3) -0.007(3) -0.001(3)
C6 0.038(3) 0.036(4) 0.047(4) 0.006(3) 0.004(3) 0.002(3)
C7 0.036(3) 0.048(4) 0.054(4) 0.002(3) 0.009(3) 0.001(3)
C8 0.038(3) 0.036(3) 0.042(4) 0.005(3) 0.010(3) -0.002(3)
C9 0.034(3) 0.049(4) 0.040(4) 0.004(3) 0.007(3) 0.004(3)
C10 0.049(4) 0.062(4) 0.040(4) 0.011(3) 0.012(3) 0.006(3)
C11 0.044(4) 0.070(5) 0.057(5) 0.012(3) 0.020(4) 0.019(4)
C12 0.035(4) 0.055(4) 0.065(5) 0.000(3) 0.010(3) 0.015(4)
C13 0.036(3) 0.039(4) 0.046(4) 0.008(3) 0.006(3) 0.004(3)
C14 0.038(4) 0.043(4) 0.065(5) -0.003(3) 0.004(3) 0.002(3)
C15 0.050(4) 0.055(4) 0.046(4) 0.001(3) -0.002(3) -0.006(3)
C16 0.045(4) 0.054(4) 0.038(4) 0.008(3) 0.008(3) -0.007(3)
C17 0.045(4) 0.042(4) 0.042(4) 0.000(3) 0.008(3) 0.008(3)
C18 0.043(4) 0.060(4) 0.041(4) -0.002(3) 0.006(3) 0.010(3)
C19 0.042(4) 0.065(5) 0.054(4) -0.001(3) 0.009(3) 0.006(3)
C20 0.048(4) 0.066(5) 0.060(5) -0.001(3) 0.022(4) -0.002(4)
C21 0.070(5) 0.061(5) 0.048(4) -0.007(4) 0.024(4) -0.002(3)
C22 0.051(4) 0.044(4) 0.041(4) 0.002(3) 0.004(3) 0.003(3)
C23 0.075(5) 0.068(5) 0.045(4) -0.002(4) 0.003(4) 0.009(4)
C24 0.050(4) 0.083(6) 0.054(5) 0.004(4) -0.012(4) 0.012(4)
C25 0.047(4) 0.071(5) 0.058(5) 0.007(4) 0.004(4) 0.015(4)

loop_
_atom_type_symbol
_atom_type_description
_atom_type_scat_dispersion_real
_atom_type_scat_dispersion_imag
_atom_type_scat_source
C C 0.0033 0.0016 'International Tables Vol C Tables 4.2.6.8 and 6.1.1.4'
H H 0.0000 0.0000 'International Tables Vol C Tables 4.2.6.8 and 6.1.1.4'
O O 0.0106 0.0060 'International Tables Vol C Tables 4.2.6.8 and 6.1.1.4'
Cd Cd -0.8075 1.2024 'International Tables Vol C Tables 4.2.6.8 and 6.1.1.4'
N N 0.0061 0.0033 'International Tables Vol C Tables 4.2.6.8 and 6.1.1.4'

loop_
_geom_angle_atom_site_label_1
_geom_angle_atom_site_label_2
_geom_angle_atom_site_label_3
_geom_angle
O3 Cd1 N2 85.8(3)
O3 Cd1 N3 78.2(3)
N2 Cd1 N3 99.33(18)
O3 Cd1 N1 104.9(3)
N2 Cd1 N1 132.67(17)
N3 Cd1 N1 127.88(17)
O3 Cd1 O1 118.6(3)
N2 Cd1 O1 67.37(15)
N3 Cd1 O1 156.15(19)
N1 Cd1 O1 67.14(15)
O3 Cd1 O6 160.2(3)
N2 Cd1 O6 108.90(19)
N3 Cd1 O6 86.2(2)
N1 Cd1 O6 75.24(19)
O1 Cd1 O6 80.10(19)
O3 Cd1 O2 73.1(3)
N2 Cd1 O2 156.18(18)
N3 Cd1 O2 66.12(17)
N1 Cd1 O2 65.51(15)
O1 Cd1 O2 132.62(14)
O6 Cd1 O2 89.6(2)
O3 Cd1 O4 44.9(3)
N2 Cd1 O4 75.57(18)
N3 Cd1 O4 122.84(18)
N1 Cd1 O4 80.51(16)
O1 Cd1 O4 74.53(17)
O6 Cd1 O4 150.13(19)
O2 Cd1 O4 96.05(19)
C2 N1 C6 118.4(5)
C2 N1 Cd1 119.7(4)
C6 N1 Cd1 121.8(4)
C16 N2 C8 117.5(5)
C16 N2 Cd1 123.2(4)
C8 N2 Cd1 118.8(4)
C25 N3 C17 117.6(6)
C25 N3 Cd1 123.3(4)
C17 N3 Cd1 117.2(4)
O4 N4 O5 137.2(9)
O4 N4 O5' 107.1(9)
O5 N4 O5' 31.2(6)
O4 N4 O3' 125.5(9)
O5 N4 O3' 96.2(9)
O5' N4 O3' 127.2(9)
O4 N4 O3 104.5(8)
O5 N4 O3 117.8(9)
O5' N4 O3 143.5(10)
O3' N4 O3 29.9(6)
O8' N5 O7 103.0(10)
O8' N5 O6 145.1(10)
O7 N5 O6 111.5(7)
O8' N5 O8 43.4(7)
O7 N5 O8 140.5(9)
O6 N5 O8 105.4(9)
C9 O1 C1 119.2(5)
C9 O1 Cd1 119.0(3)
C1 O1 Cd1 119.7(3)
C18 O2 C7 120.1(5)
C18 O2 Cd1 115.9(4)
C7 O2 Cd1 120.5(4)
N4 O4 Cd1 93.1(5)
N5 O6 Cd1 113.5(5)
N4 O3 Cd1 113.8(7)
O1 C1 C2 109.0(5)
O1 C1 H1A 109.9
C2 C1 H1A 109.9
O1 C1 H1B 109.9
C2 C1 H1B 109.9
H1A C1 H1B 108.3
N1 C2 C3 121.7(6)
N1 C2 C1 120.1(5)
C3 C2 C1 118.1(6)
C4 C3 C2 120.2(6)
C4 C3 H3 119.9
C2 C3 H3 119.9
C5 C4 C3 118.0(6)
C5 C4 H4 121.0
C3 C4 H4 121.0
C4 C5 C6 120.0(6)
C4 C5 H5 120.0
C6 C5 H5 120.0
N1 C6 C5 121.6(6)
N1 C6 C7 118.3(5)
C5 C6 C7 120.1(6)
O2 C7 C6 109.6(5)
O2 C7 H7A 109.7
C6 C7 H7A 109.7
O2 C7 H7B 109.7
C6 C7 H7B 109.7
H7A C7 H7B 108.2
N2 C8 C13 122.4(5)
N2 C8 C9 119.7(5)
C13 C8 C9 117.9(5)
C10 C9 O1 125.0(6)
C10 C9 C8 121.5(5)
O1 C9 C8 113.6(5)
C9 C10 C11 119.5(6)
C9 C10 H10 120.2
C11 C10 H10 120.2
C12 C11 C10 121.6(6)
C12 C11 H11 119.2
C10 C11 H11 119.2
C11 C12 C13 119.5(6)
C11 C12 H12 120.2
C13 C12 H12 120.2
C14 C13 C12 123.2(6)
C14 C13 C8 116.9(5)
C12 C13 C8 119.9(6)
C15 C14 C13 119.8(6)
C15 C14 H14 120.1
C13 C14 H14 120.1
C14 C15 C16 120.0(6)
C14 C15 H15 120.0
C16 C15 H15 120.0
N2 C16 C15 123.4(6)
N2 C16 H16 118.3
C15 C16 H16 118.3
N3 C17 C22 122.3(6)
N3 C17 C18 119.6(6)
C22 C17 C18 118.0(6)
C19 C18 O2 125.1(6)
C19 C18 C17 121.7(6)
O2 C18 C17 113.2(5)
C18 C19 C20 119.2(7)
C18 C19 H19 120.4
C20 C19 H19 120.4
C21 C20 C19 121.6(7)
C21 C20 H20 119.2
C19 C20 H20 119.2
C20 C21 C22 120.6(6)
C20 C21 H21 119.7
C22 C21 H21 119.7
C23 C22 C17 117.2(6)
C23 C22 C21 123.9(6)
C17 C22 C21 118.8(6)
C24 C23 C22 119.4(7)
C24 C23 H23 120.3
C22 C23 H23 120.3
C23 C24 C25 119.5(7)
C23 C24 H24 120.3
C25 C24 H24 120.3
N3 C25 C24 123.9(7)
N3 C25 H25 118.0
C24 C25 H25 118.0

loop_
_geom_bond_atom_site_label_1
_geom_bond_atom_site_label_2
_geom_bond_distance
Cd1 O3 2.299(12)
Cd1 N2 2.342(5)
Cd1 N3 2.362(5)
Cd1 N1 2.377(5)
Cd1 O1 2.417(4)
Cd1 O6 2.436(6)
Cd1 O2 2.467(4)
Cd1 O4 2.724(6)
N1 C2 1.336(7)
N1 C6 1.350(7)
N2 C16 1.322(7)
N2 C8 1.360(7)
N3 C25 1.313(8)
N3 C17 1.366(8)
N4 O4 1.208(7)
N4 O5 1.224(13)
N4 O5' 1.260(15)
N4 O3' 1.261(14)
N4 O3 1.267(13)
N5 O8' 1.193(14)
N5 O7 1.212(8)
N5 O6 1.243(8)
N5 O8 1.262(13)
O1 C9 1.365(7)
O1 C1 1.422(7)
O2 C18 1.369(8)
O2 C7 1.383(8)
C1 C2 1.498(9)
C1 H1A 0.9700
C1 H1B 0.9700
C2 C3 1.379(8)
C3 C4 1.377(10)
C3 H3 0.9300
C4 C5 1.362(10)
C4 H4 0.9300
C5 C6 1.387(9)
C5 H5 0.9300
C6 C7 1.484(9)
C7 H7A 0.9700
C7 H7B 0.9700
C8 C13 1.411(8)
C8 C9 1.420(8)
C9 C10 1.355(8)
C10 C11 1.399(9)
C10 H10 0.9300
C11 C12 1.361(10)
C11 H11 0.9300
C12 C13 1.411(8)
C12 H12 0.9300
C13 C14 1.409(9)
C14 C15 1.335(9)
C14 H14 0.9300
C15 C16 1.383(9)
C15 H15 0.9300
C16 H16 0.9300
C17 C22 1.413(9)
C17 C18 1.418(9)
C18 C19 1.349(9)
C19 C20 1.406(10)
C19 H19 0.9300
C20 C21 1.333(10)
C20 H20 0.9300
C21 C22 1.417(10)
C21 H21 0.9300
C22 C23 1.411(10)
C23 C24 1.354(11)
C23 H23 0.9300
C24 C25 1.391(10)
C24 H24 0.9300
C25 H25 0.9300
